data_4111490
loop_
_publ_author_name
'Joseph M. Mahoney'
'Kenneth A. Stucker'
'Hua Jiang'
'Ian Carmichael'
'Nicole R. Brinkmann'
'Alicia M. Beatty'
'Bruce C. Noll'
'Bradley D. Smith'

_publ_section_title
;
 Molecular Recognition of Trigonal Oxyanions Using a Ditopic Salt
 Receptor: Evidence for Anisotropic Shielding Surface around Nitrate Anion
;
_journal_name_full 'Journal of the American Chemical Society'
_journal_page_first 2922
_journal_page_last 2928
_journal_paper_doi 10.1021/ja0440295
_journal_volume 127
_journal_year 2005
_chemical_formula_sum 'C40 H53 K N4 O9'
_chemical_formula_weight 772.96
_chemical_name_systematic
; 
 ? 
;
_space_group_IT_number 14
_symmetry_cell_setting monoclinic
_symmetry_space_group_name_Hall '-P 2yn'
_symmetry_space_group_name_H-M 'P 1 21/n 1'
_atom_sites_solution_hydrogens difmap
_atom_sites_solution_primary direct
_atom_sites_solution_secondary difmap
_audit_creation_method SHELXL-97
_cell_angle_alpha 90.00
_cell_angle_beta 112.9710(10)
_cell_angle_gamma 90.00
_cell_formula_units_Z 4
_cell_length_a 14.3976(7)
_cell_length_b 20.3199(9)
_cell_length_c 14.8154(7)
_cell_measurement_reflns_used 7229
_cell_measurement_temperature 100(2)
_cell_measurement_theta_max 30.24
_cell_measurement_theta_min 2.53
_cell_volume 3990.7(3)
_computing_cell_refinement 'Bruker SMART'
_computing_data_collection 'Bruker SMART'
_computing_data_reduction 'Bruker SHELXTL'
_computing_molecular_graphics 'Bruker SHELXTL'
_computing_publication_material 'Bruker SHELXTL'
_computing_structure_refinement 'SHELXL-97 (Sheldrick, 1997)'
_computing_structure_solution 'SHELXS-97 (Sheldrick, 1990)'
_diffrn_ambient_temperature 100(2)
_diffrn_measured_fraction_theta_full 1.000
_diffrn_measured_fraction_theta_max 1.000
_diffrn_measurement_device_type 'CCD area detector'
_diffrn_measurement_method 'phi and omega scans'
_diffrn_radiation_monochromator graphite
_diffrn_radiation_source 'fine-focus sealed tube'
_diffrn_radiation_type MoK\a
_diffrn_radiation_wavelength 0.71073
_diffrn_reflns_av_R_equivalents 0.0273
_diffrn_reflns_av_sigmaI/netI 0.0235
_diffrn_reflns_limit_h_max 18
_diffrn_reflns_limit_h_min -18
_diffrn_reflns_limit_k_max 26
_diffrn_reflns_limit_k_min -26
_diffrn_reflns_limit_l_max 19
_diffrn_reflns_limit_l_min -19
_diffrn_reflns_number 40016
_diffrn_reflns_theta_full 27.50
_diffrn_reflns_theta_max 27.50
_diffrn_reflns_theta_min 1.95
_exptl_absorpt_coefficient_mu 0.192
_exptl_absorpt_correction_T_max 1.0000
_exptl_absorpt_correction_T_min 0.8768
_exptl_absorpt_correction_type empirical
_exptl_absorpt_process_details SADABS
_exptl_crystal_colour colorless
_exptl_crystal_density_diffrn 1.287
_exptl_crystal_description prism
_exptl_crystal_F_000 1648
_exptl_crystal_size_max 0.35
_exptl_crystal_size_mid 0.2
_exptl_crystal_size_min 0.2
_refine_diff_density_max 0.709
_refine_diff_density_min -0.273
_refine_diff_density_rms 0.059
_refine_ls_extinction_method none
_refine_ls_goodness_of_fit_ref 1.033
_refine_ls_hydrogen_treatment riding
_refine_ls_matrix_type full
_refine_ls_number_parameters 569
_refine_ls_number_reflns 9178
_refine_ls_number_restraints 0
_refine_ls_restrained_S_all 1.033
_refine_ls_R_factor_all 0.0559
_refine_ls_R_factor_gt 0.0481
_refine_ls_shift/su_max 0.000
_refine_ls_shift/su_mean 0.000
_refine_ls_structure_factor_coef Fsqd
_refine_ls_weighting_details 'calc w=1/[\s^2^(Fo^2^)+(0.0828P)^2^+1.7424P] where P=(Fo^2^+2Fc^2^)/3'
_refine_ls_weighting_scheme calc
_refine_ls_wR_factor_gt 0.1361
_refine_ls_wR_factor_ref 0.1441
_reflns_number_gt 7809
_reflns_number_total 9178
_reflns_threshold_expression >2sigma(I)
_cod_data_source_file ja0440295si20040930_061125.cif
_cod_data_source_block 1:NaNO3(JA036402Z)
_cod_database_code 4111490

loop_
_symmetry_equiv_pos_as_xyz
'x, y, z'
'-x+1/2, y+1/2, -z+1/2'
'-x, -y, -z'
'x-1/2, -y-1/2, z-1/2'

loop_
_atom_site_label
_atom_site_type_symbol
_atom_site_fract_x
_atom_site_fract_y
_atom_site_fract_z
_atom_site_U_iso_or_equiv
_atom_site_adp_type
_atom_site_occupancy
_atom_site_symmetry_multiplicity
_atom_site_calc_flag
_atom_site_refinement_flags
_atom_site_disorder_assembly
_atom_site_disorder_group
K1 K 0.09581(3) 0.159120(19) 0.36918(3) 0.03601(12) Uani 1 1 d . . .
N1 N -0.03323(11) 0.30204(7) 0.37925(10) 0.0332(3) Uani 1 1 d . . .
C1 C 0.02899(15) 0.35346(9) 0.36031(15) 0.0416(4) Uani 1 1 d . A .
H1A H -0.0098 0.3920 0.3323 0.045(6) Uiso 1 1 d R . .
H1B H 0.0772 0.3658 0.4202 0.070(8) Uiso 1 1 d R . .
O1 O 0.1515(2) 0.27904(13) 0.3253(2) 0.0351(6) Uani 0.60 1 d P A 1
O1A O 0.1607(4) 0.2917(2) 0.3694(3) 0.0382(10) Uani 0.40 1 d P A 2
O1W O 0.07598(11) 0.23281(7) 0.05194(11) 0.0459(3) Uani 1 1 d . . .
H1W H 0.0489 0.2087 0.0895 0.037(5) Uiso 1 1 d R . .
H2W H 0.0582 0.2123 0.0003 0.073(9) Uiso 1 1 d R . .
N2 N 0.28271(13) 0.05352(8) 0.51039(11) 0.0398(4) Uani 1 1 d . A .
O2 O 0.29588(11) 0.19144(8) 0.44507(14) 0.0602(5) Uani 1 1 d . A .
C2 C 0.07544(17) 0.32942(10) 0.29205(18) 0.0500(5) Uani 1 1 d . . .
H2A H 0.1015 0.3671 0.2700 0.058(7) Uiso 1 1 d R A .
H2B H 0.0239 0.3090 0.2327 0.050(6) Uiso 1 1 d R . .
C3 C 0.2493(3) 0.30304(15) 0.3897(3) 0.0429(7) Uani 0.60 1 d P A 1
H3A H 0.2490 0.3151 0.4543 0.051 Uiso 0.60 1 calc PR A 1
H3B H 0.2685 0.3422 0.3611 0.051 Uiso 0.60 1 calc PR A 1
C3A C 0.2241(4) 0.2749(3) 0.3190(4) 0.0461(12) Uani 0.40 1 d P A 2
H3AA H 0.2393 0.3142 0.2877 0.055 Uiso 0.40 1 calc PR A 2
H3AB H 0.1916 0.2413 0.2681 0.055 Uiso 0.40 1 calc PR A 2
N3 N -0.24043(10) 0.08227(6) 0.20228(10) 0.0260(3) Uani 1 1 d . . .
H3 H -0.1827 0.0779 0.1986 0.031(5) Uiso 1 1 d R . .
O3 O 0.07862(11) 0.06815(6) 0.50414(9) 0.0394(3) Uani 1 1 d . A .
O4 O 0.06437(10) 0.20058(6) 0.52615(9) 0.0358(3) Uani 1 1 d . A .
N4 N 0.02174(10) -0.07218(6) 0.22234(10) 0.0257(3) Uani 1 1 d . . .
H4 H 0.0081 -0.0326 0.2262 0.041(6) Uiso 1 1 d R . .
C4 C 0.32116(15) 0.24743(11) 0.40003(18) 0.0481(5) Uani 1 1 d . . .
O5 O -0.40561(9) 0.05574(6) 0.11284(9) 0.0361(3) Uani 1 1 d . . .
C5 C 0.37983(16) 0.15523(10) 0.50336(17) 0.0522(6) Uani 1 1 d . . .
H5A H 0.4272 0.1761 0.5347 0.073(9) Uiso 1 1 d R A .
H5B H 0.4074 0.1309 0.4507 0.074(9) Uiso 1 1 d R . .
C6 C 0.3591(4) 0.1057(4) 0.5634(5) 0.0382(12) Uani 0.65 1 d P A 1
H6A H 0.3354 0.1284 0.6097 0.046 Uiso 0.65 1 calc PR A 1
H6B H 0.4233 0.0835 0.6030 0.046 Uiso 0.65 1 calc PR A 1
C6A C 0.3270(8) 0.1118(8) 0.5690(10) 0.046(3) Uani 0.35 1 d P A 2
H6AA H 0.3788 0.0991 0.6335 0.056 Uiso 0.35 1 calc PR A 2
H6AB H 0.2744 0.1383 0.5798 0.056 Uiso 0.35 1 calc PR A 2
O6 O -0.02028(9) -0.16678(5) 0.13110(8) 0.0296(2) Uani 1 1 d . . .
C7 C 0.24256(17) 0.01918(9) 0.57487(13) 0.0427(5) Uani 1 1 d . . .
H7A H 0.2185 -0.0179 0.5495 0.043(6) Uiso 1 1 d R A .
H7B H 0.2950 0.0084 0.6339 0.040(6) Uiso 1 1 d R . .
C8 C 0.16121(18) 0.05555(10) 0.59354(14) 0.0477(5) Uani 1 1 d . A .
H8A H 0.1399 0.0291 0.6320 0.061(7) Uiso 1 1 d R . .
H8B H 0.1855 0.0925 0.6271 0.049(6) Uiso 1 1 d R . .
C9 C -0.00767(18) 0.09464(10) 0.51696(17) 0.0482(5) Uani 1 1 d . A .
H9A H -0.0261 0.0613 0.5552 0.060(7) Uiso 1 1 d R . .
H9B H -0.0617 0.0998 0.4499 0.044(6) Uiso 1 1 d R . .
C10 C 0.01181(18) 0.16055(10) 0.56933(17) 0.0468(5) Uani 1 1 d . . .
H10A H 0.0497 0.1568 0.6388 0.046(6) Uiso 1 1 d R A .
H10B H -0.0481 0.1775 0.5568 0.049(7) Uiso 1 1 d R . .
C11 C 0.06624(14) 0.26873(9) 0.54987(13) 0.0350(4) Uani 1 1 d . . .
H11A H 0.0740 0.2728 0.6176 0.031(5) Uiso 1 1 d R A .
H11B H 0.1280 0.2848 0.5493 0.033(5) Uiso 1 1 d R . .
C12 C -0.02689(14) 0.30403(9) 0.48054(13) 0.0362(4) Uani 1 1 d . A .
H12A H -0.0290 0.3471 0.5022 0.042(6) Uiso 1 1 d R . .
H12B H -0.0880 0.2842 0.4811 0.040(5) Uiso 1 1 d R . .
C13 C -0.13841(14) 0.30935(8) 0.30867(13) 0.0359(4) Uani 1 1 d . . .
H13A H -0.1340 0.3132 0.2416 0.035(5) Uiso 1 1 d R . .
H13B H -0.1649 0.3462 0.3263 0.054(7) Uiso 1 1 d R . .
C14 C -0.20369(12) 0.25055(8) 0.30536(12) 0.0303(3) Uani 1 1 d . . .
C15 C -0.19252(12) 0.19311(8) 0.25901(11) 0.0275(3) Uani 1 1 d . . .
H15 H -0.1453 0.1930 0.2309 0.026(4) Uiso 1 1 d R . .
C16 C -0.25501(11) 0.13921(8) 0.25102(11) 0.0254(3) Uani 1 1 d . . .
C17 C -0.32808(12) 0.14159(8) 0.29071(11) 0.0288(3) Uani 1 1 d . . .
H17 H -0.3686 0.1056 0.2859 0.024(4) Uiso 1 1 d R . .
C18 C -0.33903(13) 0.19887(9) 0.33690(12) 0.0334(4) Uani 1 1 d . . .
H18 H -0.3862 0.2004 0.3669 0.036(5) Uiso 1 1 d R . .
C19 C -0.27795(13) 0.25285(8) 0.34392(13) 0.0345(4) Uani 1 1 d . . .
H19 H -0.2818 0.2915 0.3759 0.044(6) Uiso 1 1 d R . .
C20 C -0.31592(12) 0.04604(8) 0.13473(11) 0.0262(3) Uani 1 1 d . . .
C21 C -0.27630(11) -0.00685(7) 0.08797(11) 0.0240(3) Uani 1 1 d . . .
C22 C -0.18480(11) -0.03680(7) 0.14130(11) 0.0232(3) Uani 1 1 d . . .
H22 H -0.1540 -0.0277 0.2021 0.022(4) Uiso 1 1 d R . .
C23 C -0.14374(11) -0.08160(7) 0.09621(11) 0.0230(3) Uani 1 1 d . . .
C24 C -0.19629(11) -0.09725(7) -0.00208(11) 0.0236(3) Uani 1 1 d . . .
H24 H -0.1679 -0.1258 -0.0263 0.019(4) Uiso 1 1 d R . .
C25 C -0.28855(11) -0.06755(7) -0.05783(11) 0.0238(3) Uani 1 1 d . . .
C26 C -0.32896(11) -0.02293(7) -0.01111(11) 0.0248(3) Uani 1 1 d . . .
H26 H -0.3898 -0.0022 -0.0410 0.028(5) Uiso 1 1 d R . .
C27 C -0.04205(11) -0.11163(7) 0.15117(11) 0.0242(3) Uani 1 1 d . . .
C28 C 0.12027(12) -0.08818(8) 0.28937(12) 0.0284(3) Uani 1 1 d . . .
C29 C 0.17921(12) -0.03660(8) 0.34520(12) 0.0284(3) Uani 1 1 d . . .
H29 H 0.1509 0.0039 0.3390 0.027(5) Uiso 1 1 d R . .
C30 C 0.27564(12) -0.04841(9) 0.41486(13) 0.0339(4) Uani 1 1 d . A .
C31 C 0.31286(14) -0.11232(11) 0.42796(16) 0.0476(5) Uani 1 1 d . . .
H31 H 0.3787 -0.1208 0.4676 0.054(7) Uiso 1 1 d R . .
C32 C 0.25448(17) -0.16337(11) 0.3729(2) 0.0589(6) Uani 1 1 d . . .
H32 H 0.2819 -0.2004 0.3846 0.069(8) Uiso 1 1 d R . .
C33 C 0.15799(14) -0.15234(9) 0.30401(16) 0.0445(5) Uani 1 1 d . . .
H33 H 0.1160 -0.1869 0.2678 0.046(6) Uiso 1 1 d R . .
C34 C 0.33947(13) 0.00707(10) 0.47578(14) 0.0416(4) Uani 1 1 d . . .
H34A H 0.3935 -0.0137 0.5319 0.049(6) Uiso 1 1 d R A .
H34B H 0.3659 0.0320 0.4307 0.051(6) Uiso 1 1 d R . .
C35 C -0.33984(12) -0.08507(8) -0.16713(11) 0.0269(3) Uani 1 1 d . . .
C36 C -0.38821(15) -0.15309(9) -0.17707(13) 0.0371(4) Uani 1 1 d . . .
H36A H -0.4111 -0.1630 -0.2332 0.063(8) Uiso 1 1 d R . .
H36B H -0.3431 -0.1830 -0.1428 0.038(5) Uiso 1 1 d R . .
H36C H -0.4358 -0.1519 -0.1550 0.051(7) Uiso 1 1 d R . .
C37 C -0.42146(15) -0.03506(9) -0.22332(12) 0.0381(4) Uani 1 1 d . . .
H37A H -0.4730 -0.0318 -0.2007 0.036(5) Uiso 1 1 d R . .
H37B H -0.3960 0.0037 -0.2205 0.055(7) Uiso 1 1 d R . .
H37C H -0.4535 -0.0464 -0.2865 0.040(6) Uiso 1 1 d R . .
C38 C -0.26125(15) -0.08679(12) -0.21321(13) 0.0455(5) Uani 1 1 d . . .
H38A H -0.2124 -0.1193 -0.1839 0.057(7) Uiso 1 1 d R . .
H38B H -0.2963 -0.0932 -0.2795 0.049(6) Uiso 1 1 d R . .
H38C H -0.2275 -0.0481 -0.2033 0.066(8) Uiso 1 1 d R . .
O41 O -0.00154(11) 0.16531(6) 0.16764(10) 0.0392(3) Uani 1 1 d . A .
C41 C -0.02036(12) 0.10480(8) 0.15751(12) 0.0290(3) Uani 1 1 d . A .
O42 O -0.02441(9) 0.06820(6) 0.22377(8) 0.0304(3) Uani 1 1 d . A .
C42 C -0.04152(16) 0.07435(9) 0.05775(14) 0.0403(4) Uani 1 1 d . . .
H42A H -0.0384 0.1017 0.0109 0.053(7) Uiso 1 1 d R A .
H42B H -0.0992 0.0589 0.0309 0.074(9) Uiso 1 1 d R . .
H42C H 0.0094 0.0417 0.0664 0.086(10) Uiso 1 1 d R . .

loop_
_atom_site_aniso_label
_atom_site_aniso_U_11
_atom_site_aniso_U_22
_atom_site_aniso_U_33
_atom_site_aniso_U_23
_atom_site_aniso_U_13
_atom_site_aniso_U_12
K1 0.0425(2) 0.0307(2) 0.02990(19) -0.00131(14) 0.00886(16) -0.01142(15)
N1 0.0389(8) 0.0249(7) 0.0292(7) -0.0019(5) 0.0059(6) -0.0044(6)
C1 0.0492(11) 0.0245(8) 0.0424(10) 0.0002(7) 0.0086(9) -0.0067(7)
O1 0.0372(13) 0.0266(12) 0.0431(16) 0.0030(11) 0.0176(13) -0.0016(9)
O1A 0.056(2) 0.030(2) 0.040(2) 0.0034(17) 0.031(2) -0.0005(16)
O1W 0.0526(8) 0.0392(7) 0.0503(8) -0.0146(6) 0.0250(7) -0.0150(6)
N2 0.0485(9) 0.0321(8) 0.0261(7) 0.0018(6) 0.0006(6) -0.0121(7)
O2 0.0393(8) 0.0584(10) 0.0846(12) 0.0383(9) 0.0261(8) 0.0037(7)
C2 0.0517(12) 0.0348(10) 0.0607(13) 0.0137(9) 0.0190(10) -0.0001(9)
C3 0.063(2) 0.0283(14) 0.0485(19) -0.0057(13) 0.0334(17) -0.0150(14)
C3A 0.058(3) 0.039(3) 0.048(3) 0.004(2) 0.028(3) -0.009(2)
N3 0.0232(6) 0.0246(6) 0.0282(6) -0.0049(5) 0.0078(5) 0.0024(5)
O3 0.0532(8) 0.0294(6) 0.0343(7) 0.0027(5) 0.0157(6) -0.0061(5)
O4 0.0425(7) 0.0274(6) 0.0381(7) 0.0021(5) 0.0163(6) -0.0033(5)
N4 0.0246(6) 0.0205(6) 0.0276(6) -0.0006(5) 0.0053(5) 0.0020(5)
C4 0.0395(10) 0.0449(11) 0.0634(13) 0.0192(10) 0.0241(10) -0.0019(8)
O5 0.0244(6) 0.0446(7) 0.0333(6) -0.0120(5) 0.0048(5) 0.0053(5)
C5 0.0427(11) 0.0387(10) 0.0513(12) 0.0049(9) -0.0075(9) -0.0161(9)
C6 0.037(3) 0.0373(19) 0.0273(16) -0.0036(13) -0.002(2) -0.014(2)
C6A 0.033(5) 0.054(5) 0.034(4) 0.015(4) -0.006(4) -0.018(4)
O6 0.0309(6) 0.0230(5) 0.0331(6) -0.0029(4) 0.0106(5) 0.0033(4)
C7 0.0633(12) 0.0306(9) 0.0244(8) 0.0044(7) 0.0066(8) -0.0031(8)
C8 0.0775(15) 0.0338(10) 0.0282(9) 0.0035(7) 0.0167(9) 0.0025(9)
C9 0.0573(12) 0.0372(10) 0.0568(13) 0.0027(9) 0.0295(10) -0.0126(9)
C10 0.0559(13) 0.0380(10) 0.0556(13) 0.0027(9) 0.0319(11) -0.0066(9)
C11 0.0372(9) 0.0315(8) 0.0299(8) -0.0041(7) 0.0061(7) -0.0064(7)
C12 0.0420(9) 0.0275(8) 0.0324(9) -0.0081(7) 0.0071(7) -0.0032(7)
C13 0.0425(9) 0.0225(8) 0.0338(9) -0.0006(6) 0.0051(7) 0.0021(7)
C14 0.0313(8) 0.0247(7) 0.0257(7) -0.0004(6) 0.0013(6) 0.0049(6)
C15 0.0274(7) 0.0271(8) 0.0232(7) -0.0012(6) 0.0047(6) 0.0039(6)
C16 0.0252(7) 0.0245(7) 0.0211(7) -0.0018(5) 0.0031(6) 0.0059(6)
C17 0.0269(7) 0.0289(8) 0.0263(7) -0.0019(6) 0.0059(6) 0.0041(6)
C18 0.0306(8) 0.0375(9) 0.0296(8) -0.0060(7) 0.0090(7) 0.0071(7)
C19 0.0359(9) 0.0290(8) 0.0311(8) -0.0080(6) 0.0049(7) 0.0101(7)
C20 0.0263(7) 0.0267(7) 0.0226(7) -0.0024(6) 0.0063(6) 0.0026(6)
C21 0.0250(7) 0.0217(7) 0.0250(7) -0.0022(5) 0.0092(6) -0.0012(5)
C22 0.0240(7) 0.0223(7) 0.0210(7) -0.0019(5) 0.0063(5) -0.0026(5)
C23 0.0240(7) 0.0178(6) 0.0260(7) 0.0008(5) 0.0085(6) -0.0023(5)
C24 0.0268(7) 0.0195(7) 0.0249(7) -0.0021(5) 0.0107(6) -0.0014(5)
C25 0.0261(7) 0.0215(7) 0.0221(7) -0.0008(5) 0.0074(6) -0.0048(5)
C26 0.0227(7) 0.0241(7) 0.0250(7) -0.0011(6) 0.0063(6) -0.0009(5)
C27 0.0256(7) 0.0227(7) 0.0241(7) 0.0008(5) 0.0094(6) -0.0009(5)
C28 0.0234(7) 0.0291(8) 0.0298(8) 0.0014(6) 0.0074(6) 0.0024(6)
C29 0.0251(7) 0.0291(8) 0.0283(8) 0.0027(6) 0.0077(6) 0.0010(6)
C30 0.0248(8) 0.0400(9) 0.0324(8) 0.0037(7) 0.0062(7) -0.0024(7)
C31 0.0255(8) 0.0487(11) 0.0542(12) 0.0065(9) -0.0002(8) 0.0086(8)
C32 0.0390(11) 0.0379(11) 0.0758(16) 0.0030(10) -0.0036(11) 0.0151(9)
C33 0.0337(9) 0.0295(9) 0.0547(12) -0.0020(8) 0.0004(8) 0.0062(7)
C34 0.0289(8) 0.0477(11) 0.0355(9) 0.0056(8) -0.0014(7) -0.0080(8)
C35 0.0282(7) 0.0285(8) 0.0218(7) -0.0028(6) 0.0074(6) -0.0009(6)
C36 0.0423(10) 0.0323(9) 0.0286(9) -0.0061(7) 0.0051(7) -0.0053(7)
C37 0.0462(10) 0.0344(9) 0.0243(8) -0.0008(7) 0.0036(7) 0.0062(8)
C38 0.0377(10) 0.0742(15) 0.0248(8) -0.0052(9) 0.0124(7) -0.0054(10)
O41 0.0568(8) 0.0274(6) 0.0372(7) -0.0025(5) 0.0225(6) -0.0039(5)
C41 0.0233(7) 0.0282(8) 0.0366(8) -0.0071(6) 0.0128(6) -0.0025(6)
O42 0.0298(6) 0.0282(6) 0.0299(6) -0.0026(4) 0.0080(5) -0.0005(4)
C42 0.0512(11) 0.0367(9) 0.0368(10) -0.0058(8) 0.0214(9) -0.0111(8)

loop_
_atom_type_symbol
_atom_type_description
_atom_type_scat_dispersion_real
_atom_type_scat_dispersion_imag
_atom_type_scat_source
C C 0.0033 0.0016 'International Tables Vol C Tables 4.2.6.8 and 6.1.1.4'
H H 0.0000 0.0000 'International Tables Vol C Tables 4.2.6.8 and 6.1.1.4'
N N 0.0061 0.0033 'International Tables Vol C Tables 4.2.6.8 and 6.1.1.4'
O O 0.0106 0.0060 'International Tables Vol C Tables 4.2.6.8 and 6.1.1.4'
K K 0.2009 0.2494 'International Tables Vol C Tables 4.2.6.8 and 6.1.1.4'

loop_
_geom_angle_atom_site_label_1
_geom_angle_atom_site_label_2
_geom_angle_atom_site_label_3
_geom_angle
O4 K1 O1 95.26(7)
O4 K1 O2 94.33(5)
O1 K1 O2 61.42(7)
O4 K1 O41 137.68(4)
O1 K1 O41 76.90(7)
O2 K1 O41 116.27(5)
O4 K1 O3 59.69(4)
O1 K1 O3 151.25(7)
O2 K1 O3 103.73(4)
O41 K1 O3 130.70(4)
O4 K1 O1A 82.40(9)
O1 K1 O1A 13.49(7)
O2 K1 O1A 58.66(10)
O41 K1 O1A 89.21(10)
O3 K1 O1A 137.91(9)
O4 K1 O42 127.03(4)
O1 K1 O42 123.20(7)
O2 K1 O42 134.25(5)
O41 K1 O42 46.44(4)
O3 K1 O42 85.14(4)
O1A K1 O42 135.63(10)
O4 K1 C41 141.15(4)
O1 K1 C41 99.70(7)
O2 K1 C41 124.30(5)
O41 K1 C41 23.62(4)
O3 K1 C41 108.74(4)
O1A K1 C41 112.47(10)
O42 K1 C41 23.61(4)
O4 K1 C3A 105.95(10)
O1 K1 C3A 18.37(11)
O2 K1 C3A 47.03(11)
O41 K1 C3A 79.28(10)
O3 K1 C3A 148.88(11)
O1A K1 C3A 26.01(12)
O42 K1 C3A 121.83(10)
C41 K1 C3A 98.96(10)
O4 K1 C9 44.51(4)
O1 K1 C9 138.78(8)
O2 K1 C9 119.36(6)
O41 K1 C9 123.75(5)
O3 K1 C9 24.87(5)
O1A K1 C9 126.61(9)
O42 K1 C9 86.96(5)
C41 K1 C9 108.47(5)
C3A K1 C9 150.17(10)
O4 K1 N2 91.45(4)
O1 K1 N2 118.05(6)
O2 K1 N2 56.68(4)
O41 K1 N2 129.23(4)
O3 K1 N2 54.60(4)
O1A K1 N2 114.23(10)
O42 K1 N2 98.94(4)
C41 K1 N2 112.06(4)
C3A K1 N2 102.19(11)
C9 K1 N2 78.51(5)
C12 N1 C1 112.05(14)
C12 N1 C13 111.05(15)
C1 N1 C13 109.04(14)
N1 C1 C2 111.27(15)
C2 O1 C3 113.7(2)
C2 O1 K1 117.56(17)
C3 O1 K1 116.53(19)
C3A O1A C2 102.6(4)
C3A O1A K1 92.8(3)
C2 O1A K1 107.9(2)
C6A N2 C34 123.8(4)
C6A N2 C7 100.9(5)
C34 N2 C7 109.62(15)
C6A N2 C6 19.9(4)
C34 N2 C6 104.0(3)
C7 N2 C6 112.7(3)
C6A N2 K1 84.9(5)
C34 N2 K1 126.84(10)
C7 N2 K1 106.17(12)
C6 N2 K1 96.7(3)
C5 O2 C4 113.04(16)
C5 O2 K1 130.52(12)
C4 O2 K1 114.64(12)
O1 C2 C1 118.9(2)
O1 C2 O1A 25.86(13)
C1 C2 O1A 95.6(2)
O1 C3 C4 105.6(2)
O1A C3A C4 104.4(4)
O1A C3A K1 61.2(3)
C4 C3A K1 89.1(2)
C20 N3 C16 125.18(13)
C8 O3 C9 113.52(16)
C8 O3 K1 120.72(12)
C9 O3 K1 99.75(10)
C10 O4 C11 114.00(15)
C10 O4 K1 120.78(11)
C11 O4 K1 121.81(10)
C27 N4 C28 126.75(13)
O2 C4 C3 110.77(18)
O2 C4 C3A 109.3(2)
C3 C4 C3A 43.2(2)
O2 C5 C6 114.3(3)
O2 C5 C6A 98.9(4)
C6 C5 C6A 16.6(5)
C5 C6 N2 116.8(5)
N2 C6A C5 105.7(8)
N2 C7 C8 114.79(16)
O3 C8 C7 110.36(16)
O3 C9 C10 113.72(17)
O3 C9 K1 55.38(8)
C10 C9 K1 87.04(11)
O4 C10 C9 107.42(16)
O4 C11 C12 111.48(14)
N1 C12 C11 111.45(15)
N1 C13 C14 113.44(14)
C15 C14 C19 118.90(16)
C15 C14 C13 119.24(16)
C19 C14 C13 121.81(15)
C16 C15 C14 120.34(15)
C17 C16 C15 120.43(14)
C17 C16 N3 121.89(14)
C15 C16 N3 117.68(14)
C18 C17 C16 119.12(16)
C19 C18 C17 120.64(16)
C18 C19 C14 120.57(15)
O5 C20 N3 124.32(14)
O5 C20 C21 123.05(14)
N3 C20 C21 112.62(13)
C22 C21 C26 119.99(14)
C22 C21 C20 119.86(13)
C26 C21 C20 120.03(13)
C21 C22 C23 120.13(14)
C22 C23 C24 119.56(14)
C22 C23 C27 120.91(13)
C24 C23 C27 119.49(13)
C23 C24 C25 121.53(14)
C26 C25 C24 118.07(13)
C26 C25 C35 123.40(14)
C24 C25 C35 118.53(13)
C25 C26 C21 120.65(14)
O6 C27 N4 124.50(14)
O6 C27 C23 121.74(13)
N4 C27 C23 113.76(13)
C33 C28 C29 119.90(15)
C33 C28 N4 123.08(15)
C29 C28 N4 116.97(14)
C30 C29 C28 120.64(16)
C31 C30 C29 118.96(17)
C31 C30 C34 120.17(16)
C29 C30 C34 120.87(16)
C32 C31 C30 120.41(17)
C31 C32 C33 121.17(19)
C32 C33 C28 118.91(18)
N2 C34 C30 113.40(15)
C36 C35 C37 108.88(14)
C36 C35 C38 108.91(15)
C37 C35 C38 108.44(15)
C36 C35 C25 108.94(13)
C37 C35 C25 111.75(13)
C38 C35 C25 109.87(13)
C41 O41 K1 94.56(10)
O42 C41 O41 124.22(16)
O42 C41 C42 117.92(15)
O41 C41 C42 117.85(16)
O42 C41 K1 65.97(9)
O41 C41 K1 61.82(9)
C42 C41 K1 161.09(12)
C41 O42 K1 90.42(9)

loop_
_geom_bond_atom_site_label_1
_geom_bond_atom_site_label_2
_geom_bond_distance
K1 O4 2.6728(13)
K1 O1 2.722(3)
K1 O2 2.7323(16)
K1 O41 2.7621(14)
K1 O3 2.8040(13)
K1 O1A 2.851(4)
K1 O42 2.8530(12)
K1 C41 3.1236(17)
K1 C3A 3.251(5)
K1 C9 3.358(2)
K1 N2 3.4393(17)
N1 C12 1.468(2)
N1 C1 1.473(2)
N1 C13 1.474(2)
C1 C2 1.496(3)
O1 C2 1.438(3)
O1 C3 1.443(4)
O1A C3A 1.427(6)
O1A C2 1.520(5)
N2 C6A 1.461(16)
N2 C34 1.466(3)
N2 C7 1.471(2)
N2 C6 1.509(6)
O2 C5 1.390(3)
O2 C4 1.436(2)
C3 C4 1.499(4)
C3A C4 1.548(6)
N3 C20 1.370(2)
N3 C16 1.4223(19)
O3 C8 1.416(2)
O3 C9 1.433(3)
O4 C10 1.422(2)
O4 C11 1.427(2)
N4 C27 1.3572(19)
N4 C28 1.4159(19)
O5 C20 1.218(2)
C5 C6 1.450(8)
C5 C6A 1.697(13)
O6 C27 1.2310(19)
C7 C8 1.499(3)
C9 C10 1.518(3)
C11 C12 1.514(2)
C13 C14 1.509(2)
C14 C15 1.395(2)
C14 C19 1.396(3)
C15 C16 1.393(2)
C16 C17 1.392(2)
C17 C18 1.390(2)
C18 C19 1.384(3)
C20 C21 1.506(2)
C21 C22 1.385(2)
C21 C26 1.403(2)
C22 C23 1.390(2)
C23 C24 1.391(2)
C23 C27 1.499(2)
C24 C25 1.398(2)
C25 C26 1.398(2)
C25 C35 1.536(2)
C28 C33 1.396(2)
C28 C29 1.398(2)
C29 C30 1.390(2)
C30 C31 1.389(3)
C30 C34 1.511(3)
C31 C32 1.383(3)
C32 C33 1.384(3)
C35 C36 1.529(2)
C35 C37 1.531(2)
C35 C38 1.533(2)
O41 C41 1.255(2)
C41 O42 1.251(2)
C41 C42 1.519(2)
